data_7103742
loop_
_publ_author_name
'Juan Campora'
'Ernesto Carmona'
'Claudia Graiff'
'Celia M. Maya'
'Pilar Palma'
'Antonio Tiripicchio'

_publ_section_title
;
Addition Reactions of O-bound Cyclic Nickel Enolates to 
alpha,beta-Unsaturated Ketones.
;
_journal_name_full 'Chemical communications (Cambridge, England)'
_journal_paper_doi 10.1039/b303062h
_journal_year 2003
_chemical_formula_moiety 'C27 H46 Ni O2 P2'
_chemical_formula_sum 'C27 H46 Ni O2 P2'
_chemical_formula_weight 523.29
_chemical_name_systematic
; 
? 
;
_space_group_IT_number 14
_symmetry_cell_setting monoclinic
_symmetry_space_group_name_Hall '-P 2ybc'
_symmetry_space_group_name_H-M 'P 1 21/c 1'
_atom_sites_solution_hydrogens geom
_atom_sites_solution_primary direct
_atom_sites_solution_secondary difmap
_audit_creation_method SHELXL-97
_cell_angle_alpha 90.00
_cell_angle_beta 98.64(3)
_cell_angle_gamma 90.00
_cell_formula_units_Z 4
_cell_length_a 10.364(4)
_cell_length_b 14.185(4)
_cell_length_c 19.437(5)
_cell_measurement_reflns_used 24
_cell_measurement_temperature 293(2)
_cell_measurement_theta_max 19
_cell_measurement_theta_min 12
_cell_volume 2825.1(15)
_computing_structure_refinement 'SHELXL-97 (Sheldrick, 1997)'
_computing_structure_solution 'SHELXS-97 (Sheldrick, 1990)'
_diffrn_ambient_temperature 293(2)
_diffrn_measured_fraction_theta_full 0.997
_diffrn_measured_fraction_theta_max 0.997
_diffrn_measurement_device_type 'Philips PW 1100'
_diffrn_measurement_method '\q/2\q scans'
_diffrn_radiation_monochromator graphite
_diffrn_radiation_source 'fine-focus sealed tube'
_diffrn_radiation_type MoK\a
_diffrn_radiation_wavelength 0.71073
_diffrn_reflns_av_R_equivalents 0.0218
_diffrn_reflns_av_sigmaI/netI 0.0574
_diffrn_reflns_limit_h_max 14
_diffrn_reflns_limit_h_min 0
_diffrn_reflns_limit_k_max 19
_diffrn_reflns_limit_k_min 0
_diffrn_reflns_limit_l_max 26
_diffrn_reflns_limit_l_min -27
_diffrn_reflns_number 8633
_diffrn_reflns_theta_full 30.01
_diffrn_reflns_theta_max 30.01
_diffrn_reflns_theta_min 3.04
_diffrn_standards_interval_count 100
_diffrn_standards_number 1
_exptl_absorpt_coefficient_mu 0.820
_exptl_absorpt_correction_T_max 1.000
_exptl_absorpt_correction_T_min 0.804
_exptl_absorpt_correction_type empirical
_exptl_crystal_density_diffrn 1.230
_exptl_crystal_density_method 'not measured'
_exptl_crystal_description prismatic
_exptl_crystal_F_000 1128
_exptl_crystal_size_max 0.23
_exptl_crystal_size_mid 0.21
_exptl_crystal_size_min 0.19
_refine_diff_density_max 0.476
_refine_diff_density_min -0.484
_refine_diff_density_rms 0.064
_refine_ls_extinction_method none
_refine_ls_goodness_of_fit_ref 0.930
_refine_ls_hydrogen_treatment mixed
_refine_ls_matrix_type full
_refine_ls_number_parameters 304
_refine_ls_number_reflns 8236
_refine_ls_number_restraints 0
_refine_ls_restrained_S_all 0.930
_refine_ls_R_factor_all 0.0695
_refine_ls_R_factor_gt 0.0371
_refine_ls_shift/su_max 0.048
_refine_ls_shift/su_mean 0.005
_refine_ls_structure_factor_coef Fsqd
_refine_ls_weighting_details 'w==1/[\s^2^(Fo^2^)+(0.0461P)^2^+0.0000P] where P==(Fo^2^+2Fc^2^)/3'
_refine_ls_weighting_scheme calc
_refine_ls_wR_factor_gt 0.0865
_refine_ls_wR_factor_ref 0.0959
_reflns_number_gt 5385
_reflns_number_total 8236
_reflns_threshold_expression >2sigma(I)
_cod_data_source_file b303062h.txt
_cod_data_source_block r243f
_cod_depositor_comments
;
The following automatic conversions were performed:

'_refine_ls_weighting_scheme' value 'calc
w==1/[\s^2^(Fo^2^)+(0.0461P)^2^+0.0000P] where P==(Fo^2^+2Fc^2^)/3'
was changed to 'calc'. New tag '_refine_ls_weighting_details' was
created. The value of the new tag was set to
'w==1/[\s^2^(Fo^2^)+(0.0461P)^2^+0.0000P] where P==(Fo^2^+2Fc^2^)/3'.

Automatic conversion script
Id: cif_fix_values 3143 2015-03-26 13:38:13Z robertas 
;
_cod_original_sg_symbol_H-M P21/c
_cod_database_code 7103742

loop_
_symmetry_equiv_pos_as_xyz
'x, y, z'
'x, -y+1/2, z+1/2'
'-x, -y, -z'
'-x, y-1/2, -z-1/2'

loop_
_atom_site_label
_atom_site_type_symbol
_atom_site_fract_x
_atom_site_fract_y
_atom_site_fract_z
_atom_site_U_iso_or_equiv
_atom_site_adp_type
_atom_site_occupancy
_atom_site_calc_flag
_atom_site_refinement_flags
_atom_site_disorder_assembly
_atom_site_disorder_group
Ni1 Ni 0.13636(2) 0.163800(16) 0.836101(11) 0.02443(7) Uani 1 d . . .
P1 P 0.00251(5) 0.06700(3) 0.77683(3) 0.02806(11) Uani 1 d . . .
P2 P 0.29868(5) 0.07327(4) 0.81436(3) 0.03164(12) Uani 1 d . . .
O1 O 0.26582(12) 0.23638(9) 0.88592(7) 0.0328(3) Uani 1 d . . .
O2 O 0.28230(13) 0.39818(10) 0.89991(7) 0.0367(3) Uani 1 d . . .
C1 C 0.01470(17) 0.25064(13) 0.86822(9) 0.0264(4) Uani 1 d . . .
C2 C 0.08186(18) 0.32107(13) 0.90917(9) 0.0271(4) Uani 1 d . . .
C3 C 0.0181(2) 0.39266(14) 0.93892(10) 0.0380(5) Uani 1 d . . .
H3 H 0.0662 0.4395 0.9646 0.055(3) Uiso 1 calc R . .
C4 C -0.1170(2) 0.39480(16) 0.93065(11) 0.0424(5) Uani 1 d . . .
H4 H -0.1599 0.4428 0.9507 0.055(3) Uiso 1 calc R . .
C5 C -0.1868(2) 0.32503(15) 0.89240(11) 0.0398(5) Uani 1 d . . .
H5 H -0.2774 0.3246 0.8874 0.055(3) Uiso 1 calc R . .
C6 C -0.12160(18) 0.25539(14) 0.86131(10) 0.0346(4) Uani 1 d . . .
H6 H -0.1705 0.2098 0.8347 0.055(3) Uiso 1 calc R . .
C7 C 0.22830(18) 0.31012(13) 0.92343(9) 0.0274(4) Uani 1 d . . .
C8 C 0.28104(19) 0.29823(14) 1.00131(9) 0.0318(4) Uani 1 d . . .
H8 H 0.2604 0.3554 1.0258 0.030(5) Uiso 1 calc R . .
C9 C 0.4290(2) 0.28808(16) 1.00981(11) 0.0412(5) Uani 1 d . . .
H9A H 0.4654 0.2928 1.0587 0.051(5) Uiso 1 calc R . .
H9B H 0.4514 0.2267 0.9931 0.051(5) Uiso 1 calc R . .
C10 C 0.4850(2) 0.36333(16) 0.96987(11) 0.0431(5) Uani 1 d . . .
H10 H 0.5735 0.3770 0.9807 0.057(7) Uiso 1 calc R . .
C11 C 0.4142(2) 0.41128(15) 0.91979(11) 0.0389(5) Uani 1 d . . .
C12 C 0.2184(2) 0.21439(16) 1.03259(11) 0.0460(6) Uani 1 d . . .
H12A H 0.2526 0.2093 1.0812 0.062(4) Uiso 1 calc R . .
H12B H 0.2374 0.1577 1.0091 0.062(4) Uiso 1 calc R . .
H12C H 0.1256 0.2234 1.0272 0.062(4) Uiso 1 calc R . .
C13 C 0.4635(3) 0.48811(19) 0.87812(14) 0.0671(8) Uani 1 d . . .
H13A H 0.3928 0.5124 0.8453 0.282(17) Uiso 1 calc R . .
H13B H 0.5300 0.4635 0.8536 0.282(17) Uiso 1 calc R . .
H13C H 0.4994 0.5378 0.9086 0.282(17) Uiso 1 calc R . .
C14 C 0.0940(2) -0.04006(14) 0.75911(11) 0.0388(5) Uani 1 d . . .
H14A H 0.0903 -0.0853 0.7962 0.059(4) Uiso 1 calc R . .
H14B H 0.0523 -0.0684 0.7160 0.059(4) Uiso 1 calc R . .
C15 C 0.2364(2) -0.02004(15) 0.75335(11) 0.0417(5) Uani 1 d . . .
H15A H 0.2438 -0.0007 0.7062 0.059(4) Uiso 1 calc R . .
H15B H 0.2878 -0.0768 0.7637 0.059(4) Uiso 1 calc R . .
C16 C -0.1318(2) 0.01613(15) 0.81791(11) 0.0380(5) Uani 1 d . . .
H16 H -0.2021 0.0630 0.8129 0.040(6) Uiso 1 calc R . .
C17 C -0.0894(3) 0.00169(19) 0.89592(11) 0.0595(7) Uani 1 d . . .
H17A H -0.0542 0.0595 0.9165 0.061(3) Uiso 1 calc R . .
H17B H -0.0241 -0.0467 0.9032 0.061(3) Uiso 1 calc R . .
H17C H -0.1634 -0.0168 0.9171 0.061(3) Uiso 1 calc R . .
C18 C -0.1897(2) -0.07420(16) 0.78318(12) 0.0494(6) Uani 1 d . . .
H18A H -0.2161 -0.0631 0.7344 0.061(3) Uiso 1 calc R . .
H18B H -0.2642 -0.0929 0.8039 0.061(3) Uiso 1 calc R . .
H18C H -0.1254 -0.1233 0.7894 0.061(3) Uiso 1 calc R . .
C19 C -0.0789(2) 0.10227(16) 0.68902(10) 0.0396(5) Uani 1 d . . .
H19 H -0.1208 0.0459 0.6666 0.042(6) Uiso 1 calc R . .
C20 C 0.0206(3) 0.1366(2) 0.64442(12) 0.0620(7) Uani 1 d . . .
H20A H 0.0872 0.0896 0.6439 0.091(4) Uiso 1 calc R . .
H20B H 0.0595 0.1942 0.6634 0.091(4) Uiso 1 calc R . .
H20C H -0.0221 0.1475 0.5978 0.091(4) Uiso 1 calc R . .
C21 C -0.1838(3) 0.17644(19) 0.68972(14) 0.0642(8) Uani 1 d . . .
H21A H -0.2472 0.1546 0.7174 0.091(4) Uiso 1 calc R . .
H21B H -0.2258 0.1879 0.6430 0.091(4) Uiso 1 calc R . .
H21C H -0.1450 0.2338 0.7092 0.091(4) Uiso 1 calc R . .
C22 C 0.3822(2) 0.01384(19) 0.89340(12) 0.0517(6) Uani 1 d . . .
H22 H 0.4187 0.0639 0.9253 0.059(7) Uiso 1 calc R . .
C23 C 0.2879(3) -0.0400(2) 0.93038(14) 0.0719(8) Uani 1 d . . .
H23A H 0.2178 0.0008 0.9385 0.105(5) Uiso 1 calc R . .
H23B H 0.3324 -0.0629 0.9741 0.105(5) Uiso 1 calc R . .
H23C H 0.2533 -0.0924 0.9022 0.105(5) Uiso 1 calc R . .
C24 C 0.4965(3) -0.0484(2) 0.88100(17) 0.0927(11) Uani 1 d . . .
H24A H 0.5564 -0.0122 0.8585 0.105(5) Uiso 1 calc R . .
H24B H 0.4647 -0.1007 0.8520 0.105(5) Uiso 1 calc R . .
H24C H 0.5405 -0.0714 0.9248 0.105(5) Uiso 1 calc R . .
C25 C 0.4324(2) 0.12735(17) 0.77543(11) 0.0429(5) Uani 1 d . . .
H25 H 0.4846 0.0763 0.7597 0.042(6) Uiso 1 calc R . .
C26 C 0.3781(3) 0.1857(2) 0.71231(15) 0.0672(8) Uani 1 d . . .
H26A H 0.3222 0.1471 0.6799 0.110(5) Uiso 1 calc R . .
H26B H 0.4488 0.2092 0.6904 0.110(5) Uiso 1 calc R . .
H26C H 0.3291 0.2377 0.7266 0.110(5) Uiso 1 calc R . .
C27 C 0.5230(2) 0.1879(2) 0.82671(15) 0.0740(9) Uani 1 d . . .
H27A H 0.5582 0.1505 0.8662 0.110(5) Uiso 1 calc R . .
H27B H 0.4748 0.2399 0.8418 0.110(5) Uiso 1 calc R . .
H27C H 0.5930 0.2115 0.8044 0.110(5) Uiso 1 calc R . .

loop_
_atom_site_aniso_label
_atom_site_aniso_U_11
_atom_site_aniso_U_22
_atom_site_aniso_U_33
_atom_site_aniso_U_23
_atom_site_aniso_U_13
_atom_site_aniso_U_12
Ni1 0.02355(12) 0.02441(12) 0.02538(12) -0.00507(10) 0.00380(8) -0.00148(10)
P1 0.0288(2) 0.0254(2) 0.0298(2) -0.00468(19) 0.00386(19) -0.0047(2)
P2 0.0286(3) 0.0323(3) 0.0338(3) -0.0076(2) 0.0039(2) 0.0039(2)
O1 0.0239(6) 0.0364(8) 0.0376(7) -0.0143(6) 0.0032(6) -0.0028(6)
O2 0.0377(8) 0.0348(8) 0.0363(7) 0.0043(6) 0.0011(6) -0.0108(6)
C1 0.0272(9) 0.0240(9) 0.0286(9) -0.0019(7) 0.0067(7) -0.0019(7)
C2 0.0283(9) 0.0274(10) 0.0256(9) -0.0013(7) 0.0043(7) -0.0004(7)
C3 0.0386(11) 0.0331(11) 0.0410(11) -0.0132(9) 0.0016(9) 0.0011(9)
C4 0.0392(12) 0.0402(12) 0.0482(13) -0.0147(10) 0.0079(10) 0.0087(10)
C5 0.0289(10) 0.0403(12) 0.0514(13) -0.0081(10) 0.0093(9) 0.0027(9)
C6 0.0275(10) 0.0324(10) 0.0439(11) -0.0097(9) 0.0054(9) -0.0036(8)
C7 0.0280(9) 0.0265(9) 0.0278(9) -0.0040(7) 0.0049(7) -0.0049(7)
C8 0.0362(11) 0.0310(10) 0.0279(9) -0.0024(8) 0.0038(8) -0.0017(8)
C9 0.0374(11) 0.0484(13) 0.0349(11) 0.0001(10) -0.0036(9) -0.0011(10)
C10 0.0320(11) 0.0532(14) 0.0432(12) -0.0071(10) 0.0022(9) -0.0126(10)
C11 0.0377(11) 0.0410(12) 0.0383(11) -0.0043(9) 0.0067(9) -0.0174(10)
C12 0.0526(14) 0.0445(13) 0.0415(12) 0.0108(10) 0.0091(11) -0.0058(11)
C13 0.0690(18) 0.0682(18) 0.0648(17) 0.0153(14) 0.0124(14) -0.0352(15)
C14 0.0411(12) 0.0292(10) 0.0457(12) -0.0116(9) 0.0053(10) -0.0014(9)
C15 0.0415(12) 0.0360(11) 0.0480(12) -0.0160(10) 0.0081(10) 0.0019(10)
C16 0.0368(11) 0.0346(11) 0.0444(12) -0.0031(9) 0.0116(9) -0.0080(9)
C17 0.0731(18) 0.0626(17) 0.0457(14) 0.0016(12) 0.0179(12) -0.0239(15)
C18 0.0469(13) 0.0404(13) 0.0623(15) -0.0066(11) 0.0126(11) -0.0189(11)
C19 0.0407(12) 0.0423(12) 0.0337(11) -0.0030(9) -0.0013(9) -0.0058(10)
C20 0.0627(17) 0.082(2) 0.0414(13) 0.0132(13) 0.0073(12) -0.0119(15)
C21 0.0679(18) 0.0665(18) 0.0535(15) 0.0039(13) -0.0059(13) 0.0170(15)
C22 0.0468(14) 0.0585(16) 0.0463(13) 0.0002(12) -0.0047(11) 0.0157(12)
C23 0.084(2) 0.073(2) 0.0563(16) 0.0193(15) 0.0008(15) 0.0091(17)
C24 0.081(2) 0.105(3) 0.089(2) 0.016(2) 0.0030(18) 0.057(2)
C25 0.0310(11) 0.0505(14) 0.0497(13) -0.0147(11) 0.0144(10) 0.0009(10)
C26 0.0590(17) 0.0669(19) 0.081(2) 0.0158(16) 0.0262(15) -0.0062(14)
C27 0.0423(14) 0.101(2) 0.084(2) -0.0425(18) 0.0248(14) -0.0270(15)

loop_
_atom_type_symbol
_atom_type_description
_atom_type_scat_dispersion_real
_atom_type_scat_dispersion_imag
_atom_type_scat_source
Ni Ni 0.3393 1.1124 'International Tables Vol C Tables 4.2.6.8 and 6.1.1.4'
P P 0.1023 0.0942 'International Tables Vol C Tables 4.2.6.8 and 6.1.1.4'
O O 0.0106 0.0060 'International Tables Vol C Tables 4.2.6.8 and 6.1.1.4'
C C 0.0033 0.0016 'International Tables Vol C Tables 4.2.6.8 and 6.1.1.4'
H H 0.0000 0.0000 'International Tables Vol C Tables 4.2.6.8 and 6.1.1.4'

loop_
_geom_angle_atom_site_label_1
_geom_angle_atom_site_label_2
_geom_angle_atom_site_label_3
_geom_angle
_geom_angle_site_symmetry_1
_geom_angle_site_symmetry_3
_geom_angle_publ_flag
O1 Ni1 C1 86.16(7) . . ?
O1 Ni1 P1 173.33(4) . . ?
C1 Ni1 P1 100.36(6) . . ?
O1 Ni1 P2 84.84(5) . . ?
C1 Ni1 P2 170.38(6) . . ?
P1 Ni1 P2 88.56(3) . . ?
C14 P1 C16 101.54(10) . . ?
C14 P1 C19 103.01(10) . . ?
C16 P1 C19 103.56(10) . . ?
C14 P1 Ni1 108.37(7) . . ?
C16 P1 Ni1 118.84(7) . . ?
C19 P1 Ni1 119.11(8) . . ?
C15 P2 C25 104.40(10) . . ?
C15 P2 C22 106.52(12) . . ?
C25 P2 C22 104.13(11) . . ?
C15 P2 Ni1 109.90(7) . . ?
C25 P2 Ni1 118.56(8) . . ?
C22 P2 Ni1 112.40(8) . . ?
C7 O1 Ni1 117.70(11) . . ?
C11 O2 C7 115.85(15) . . ?
C2 C1 C6 115.44(17) . . ?
C2 C1 Ni1 110.29(13) . . ?
C6 C1 Ni1 134.23(14) . . ?
C3 C2 C1 122.31(17) . . ?
C3 C2 C7 121.92(17) . . ?
C1 C2 C7 115.62(16) . . ?
C4 C3 C2 120.34(19) . . ?
C5 C4 C3 119.14(19) . . ?
C4 C5 C6 119.81(19) . . ?
C5 C6 C1 122.91(18) . . ?
O1 C7 O2 109.45(14) . . ?
O1 C7 C2 109.89(15) . . ?
O2 C7 C2 105.95(15) . . ?
O1 C7 C8 110.72(15) . . ?
O2 C7 C8 107.67(14) . . ?
C2 C7 C8 112.99(16) . . ?
C12 C8 C9 111.41(17) . . ?
C12 C8 C7 111.59(16) . . ?
C9 C8 C7 108.65(16) . . ?
C10 C9 C8 109.92(18) . . ?
C11 C10 C9 122.60(19) . . ?
C10 C11 O2 123.86(19) . . ?
C10 C11 C13 125.5(2) . . ?
O2 C11 C13 110.65(19) . . ?
C15 C14 P1 112.96(14) . . ?
C14 C15 P2 109.79(14) . . ?
C17 C16 C18 111.18(19) . . ?
C17 C16 P1 110.95(15) . . ?
C18 C16 P1 114.02(15) . . ?
C21 C19 C20 109.4(2) . . ?
C21 C19 P1 114.01(16) . . ?
C20 C19 P1 110.89(15) . . ?
C23 C22 C24 110.9(2) . . ?
C23 C22 P2 111.83(17) . . ?
C24 C22 P2 114.21(19) . . ?
C26 C25 C27 109.8(2) . . ?
C26 C25 P2 110.43(16) . . ?
C27 C25 P2 113.13(16) . . ?

loop_
_geom_bond_atom_site_label_1
_geom_bond_atom_site_label_2
_geom_bond_distance
_geom_bond_site_symmetry_2
_geom_bond_publ_flag
Ni1 O1 1.8460(13) . ?
Ni1 C1 1.9322(18) . ?
Ni1 P1 2.1580(8) . ?
Ni1 P2 2.2071(8) . ?
P1 C14 1.850(2) . ?
P1 C16 1.852(2) . ?
P1 C19 1.855(2) . ?
P2 C15 1.829(2) . ?
P2 C25 1.843(2) . ?
P2 C22 1.849(2) . ?
O1 C7 1.365(2) . ?
O2 C11 1.377(2) . ?
O2 C7 1.469(2) . ?
C1 C2 1.396(2) . ?
C1 C6 1.400(3) . ?
C2 C3 1.385(3) . ?
C2 C7 1.509(3) . ?
C3 C4 1.385(3) . ?
C4 C5 1.376(3) . ?
C5 C6 1.386(3) . ?
C7 C8 1.539(3) . ?
C8 C12 1.525(3) . ?
C8 C9 1.524(3) . ?
C9 C10 1.488(3) . ?
C10 C11 1.317(3) . ?
C11 C13 1.493(3) . ?
C14 C15 1.523(3) . ?
C16 C17 1.528(3) . ?
C16 C18 1.528(3) . ?
C19 C21 1.515(3) . ?
C19 C20 1.523(3) . ?
C22 C23 1.505(4) . ?
C22 C24 1.526(3) . ?
C25 C26 1.516(3) . ?
C25 C27 1.527(3) . ?
